data_4000246
_journal_name_full 'Chemistry of Materials'
_journal_paper_doi 10.1021/cm021711u
_journal_year 2003
_chemical_formula_moiety ' C3 H9 F1 N1 O5 P1 U1 '
_chemical_formula_sum 'C3 H9 F N O5 P U'
_chemical_formula_weight 427.11
_space_group_IT_number 14
_symmetry_cell_setting monoclinic
_symmetry_space_group_name_Hall '-P 2yn'
_symmetry_space_group_name_H-M 'P 1 21/n 1'
_cell_angle_alpha 90
_cell_angle_beta 91.7173(19)
_cell_angle_gamma 90
_cell_formula_units_Z 4
_cell_length_a 6.9288(3)
_cell_length_b 8.1174(4)
_cell_length_c 14.8505(9)
_cell_measurement_reflns_used 1807
_cell_measurement_temperature 150
_cell_measurement_theta_max 27
_cell_measurement_theta_min 5
_cell_volume 834.9
_diffrn_ambient_temperature 150
_diffrn_measured_fraction_theta_max 0.986
_diffrn_measurement_method \w
_diffrn_radiation_type 'Mo K\a'
_diffrn_radiation_wavelength 0.71073
_diffrn_reflns_av_R_equivalents 0.04
_diffrn_reflns_limit_h_max 8
_diffrn_reflns_limit_h_min -8
_diffrn_reflns_limit_k_max 8
_diffrn_reflns_limit_k_min -10
_diffrn_reflns_limit_l_max 19
_diffrn_reflns_limit_l_min -19
_diffrn_reflns_number 3264
_diffrn_reflns_theta_max 27.40
_diffrn_reflns_theta_min 5.14
_diffrn_standards_decay_% 0.00
_diffrn_standards_interval_count 0
_diffrn_standards_interval_time 0
_diffrn_standards_number 0
_exptl_absorpt_coefficient_mu 19.636
_exptl_absorpt_correction_T_max 0.68
_exptl_absorpt_correction_T_min 0.68
_exptl_absorpt_correction_type multi-scan
_exptl_crystal_colour ' yellow '
_exptl_crystal_density_diffrn 3.398
_exptl_crystal_density_meas ?
_exptl_crystal_description ' plate '
_exptl_crystal_F_000 718.896
_exptl_crystal_size_max 0.20
_exptl_crystal_size_mid 0.02
_exptl_crystal_size_min 0.02
_refine_diff_density_max 4.36
_refine_diff_density_min -2.52
_refine_ls_goodness_of_fit_ref 0.9392
_refine_ls_number_parameters 110
_refine_ls_number_reflns 1357
_refine_ls_R_factor_gt 0.0396
_refine_ls_shift/su_max 0.000530
_refine_ls_structure_factor_coef Fsqd
_refine_ls_weighting_details
;
Chebychev polynomial with 3 parameters, Carruthers & Watkin , 1979,
 5.80     3.63     3.20
;
_refine_ls_weighting_scheme calc
_refine_ls_wR_factor_ref 0.0924
_reflns_limit_h_max 8
_reflns_limit_h_min -8
_reflns_limit_k_max 10
_reflns_limit_k_min 0
_reflns_limit_l_max 19
_reflns_limit_l_min 0
_reflns_number_gt 1357
_reflns_number_total 1872
_reflns_threshold_expression >3.00\s(I)
_cod_depositor_comments
;
The following automatic conversions were performed:
'_symmetry_cell_setting' value 'Monoclinic ' changed to 'monoclinic'
according to '/home/saulius/struct/CIF-dictionaries/cif_core.dic'
dictionary named 'cif_core.dic' version 2.4.1 from 2010-06-29.

Automatic conversion script
Id: cif_fix_enum 1527 2010-12-29 10:47:43Z saulius 
;
_cod_original_sg_symbol_H-M 'P 1 21/n 1 '
_cod_original_formula_sum ' C3 H9 F1 N1 O5 P1 U1 '
_cod_database_code 4000246

loop_
_symmetry_equiv_pos_as_xyz
x,y,z
-x,-y,-z
-x+1/2,y+1/2,-z+1/2
x+1/2,-y+1/2,z+1/2

loop_
_atom_site_label
_atom_site_type_symbol
_atom_site_fract_x
_atom_site_fract_y
_atom_site_fract_z
_atom_site_U_iso_or_equiv
_atom_site_occupancy
_atom_site_adp_type
U1 U 0.12491(8) 0.54155(6) 0.73509(4) 0.0072 1.0000 Uani
P1 P -0.3803(5) 0.6551(4) 0.7933(3) 0.0114 1.0000 Uani
F1 F 0.1848(13) 0.800(1) 0.7962(6) 0.0146 1.0000 Uani
O1 O 0.1270(14) 0.4684(16) 0.8481(6) 0.0162 1.0000 Uani
O4 O -0.1840(14) 0.6464(14) 0.7499(8) 0.0150 1.0000 Uani
O2 O 0.1160(15) 0.6156(14) 0.6218(7) 0.0152 1.0000 Uani
O3 O 0.4594(15) 0.5987(13) 0.7271(7) 0.0131 1.0000 Uani
O5 O -0.0804(15) 0.3294(12) 0.6742(7) 0.0145 1.0000 Uani
N1 N 0.1117(17) 0.0475(19) 0.0782(8) 0.0153 1.0000 Uani
C1 C -0.381(2) 0.519(2) 0.8878(11) 0.0214 1.0000 Uani
C2 C 0.022(2) 0.175(2) 0.016(1) 0.0179 1.0000 Uani
C3 C 0.158(2) -0.107(2) 0.0295(9) 0.0145 1.0000 Uani
H1 H -0.5076 0.5259 0.9159 0.0268 1.0000 Uiso
H2 H -0.2760 0.5545 0.9313 0.0268 1.0000 Uiso
H3 H -0.3551 0.4055 0.8666 0.0268 1.0000 Uiso
H6 H -0.0142 0.2746 0.0526 0.0200 1.0000 Uiso
H7 H 0.1153 0.2083 -0.0295 0.0200 1.0000 Uiso
H8 H 0.2102 -0.1919 0.0741 0.0182 1.0000 Uiso
H9 H 0.2578 -0.0854 -0.0154 0.0182 1.0000 Uiso
H4 H 0.2330 0.0923 0.1062 0.0181 1.0000 Uiso
H5 H 0.0192 0.0201 0.1266 0.0181 1.0000 Uiso
